data_2215189
loop_
_publ_author_name
'Bi-Rong Lian'
'Jun-Xia Li'
'Yi-Min Jiang'
'Bo-Lin Liang'

_publ_section_title
(2,2'-Bipyridine-\k^2^<i>N</i>,<i>N</i>')(1-formyl-2-naphtholato-\k^2^<i>O</i>,<i>O</i>')(nitrato-\k<i>O</i>)copper(II)
_journal_coeditor_code KP2125
_journal_issue 9
_journal_name_full 'Acta Crystallographica Section E'
_journal_page_first m2358
_journal_page_last m2358
_journal_paper_doi 10.1107/S1600536807039669
_journal_volume 63
_journal_year 2007
_chemical_formula_iupac '[Cu (C11 H7 O2) (N O3) (C10 H8 N2)]'
_chemical_formula_moiety 'C21 H15 Cu N3 O5'
_chemical_formula_sum 'C21 H15 Cu N3 O5'
_chemical_formula_weight 452.90
_chemical_name_systematic
;
(2,2'-Bipyridine-\k^2^N,N')(1-formyl-2-naphtholato-\k^2^O,O')(nitrato-\
\kO)copper(II)
;
_space_group_IT_number 14
_symmetry_cell_setting monoclinic
_symmetry_space_group_name_Hall '-P 2ybc'
_symmetry_space_group_name_H-M 'P 1 21/c 1'
_atom_sites_solution_hydrogens geom
_atom_sites_solution_primary direct
_atom_sites_solution_secondary difmap
_audit_creation_method SHELXL-97
_cell_angle_alpha 90.00
_cell_angle_beta 108.850(10)
_cell_angle_gamma 90.00
_cell_formula_units_Z 4
_cell_length_a 12.428(3)
_cell_length_b 9.167(2)
_cell_length_c 17.245(6)
_cell_measurement_reflns_used 38
_cell_measurement_temperature 296(2)
_cell_measurement_theta_max 15.24
_cell_measurement_theta_min 4.61
_cell_volume 1859.3(9)
_computing_cell_refinement 'XSCANS (Siemens, 1994)'
_computing_data_collection 'XSCANS (Siemens, 1994)'
_computing_data_reduction 'SHELXTL (Siemens, 1994)'
_computing_molecular_graphics 'SHELXTL (Siemens, 1994)'
_computing_publication_material 'SHELXTL (Siemens, 1994)'
_computing_structure_refinement 'SHELXL97 (Sheldrick, 1997)'
_computing_structure_solution 'SHELXS97 (Sheldrick, 1997)'
_diffrn_ambient_temperature 296(2)
_diffrn_measured_fraction_theta_full 0.996
_diffrn_measured_fraction_theta_max 0.996
_diffrn_measurement_device_type 'Siemens P4'
_diffrn_measurement_method \w
_diffrn_radiation_monochromator graphite
_diffrn_radiation_source 'normal-focus sealed tube'
_diffrn_radiation_type MoK\a
_diffrn_radiation_wavelength 0.71073
_diffrn_reflns_av_R_equivalents 0.0170
_diffrn_reflns_av_sigmaI/netI 0.0282
_diffrn_reflns_limit_h_max 14
_diffrn_reflns_limit_h_min 0
_diffrn_reflns_limit_k_max 10
_diffrn_reflns_limit_k_min 0
_diffrn_reflns_limit_l_max 19
_diffrn_reflns_limit_l_min -20
_diffrn_reflns_number 3797
_diffrn_reflns_theta_full 25.00
_diffrn_reflns_theta_max 25.00
_diffrn_reflns_theta_min 1.73
_diffrn_standards_decay_% 1.37
_diffrn_standards_interval_count 97
_diffrn_standards_number 3
_exptl_absorpt_coefficient_mu 1.216
_exptl_absorpt_correction_T_max 0.9850
_exptl_absorpt_correction_T_min 0.7671
_exptl_absorpt_correction_type empirical
_exptl_absorpt_process_details '(SADABS; Sheldrick, 1996)'
_exptl_crystal_colour green
_exptl_crystal_density_diffrn 1.618
_exptl_crystal_density_method 'not measured'
_exptl_crystal_description block
_exptl_crystal_F_000 924
_exptl_crystal_size_max 0.56
_exptl_crystal_size_mid 0.48
_exptl_crystal_size_min 0.36
_refine_diff_density_max 0.359
_refine_diff_density_min -0.387
_refine_ls_extinction_coef 0.00014(4)
_refine_ls_extinction_expression Fc^*^=kFc[1+0.001xFc^2^\l^3^/sin(2\q)]^-1/4^
_refine_ls_extinction_method 'SHELXL97 (Sheldrick, 1997)'
_refine_ls_goodness_of_fit_ref 1.050
_refine_ls_hydrogen_treatment constr
_refine_ls_matrix_type full
_refine_ls_number_parameters 272
_refine_ls_number_reflns 3261
_refine_ls_number_restraints 0
_refine_ls_restrained_S_all 1.050
_refine_ls_R_factor_all 0.0468
_refine_ls_R_factor_gt 0.0340
_refine_ls_shift/su_max 0.001
_refine_ls_shift/su_mean 0.000
_refine_ls_structure_factor_coef Fsqd
_refine_ls_weighting_details 'calc w=1/[\s^2^(Fo^2^)+(0.0535P)^2^+0.0639P] where P=(Fo^2^+2Fc^2^)/3'
_refine_ls_weighting_scheme calc
_refine_ls_wR_factor_gt 0.0895
_refine_ls_wR_factor_ref 0.0932
_reflns_number_gt 2552
_reflns_number_total 3261
_reflns_threshold_expression I>2\s(I)
_cod_data_source_file kp2125.cif
_cod_data_source_block I
_cod_original_sg_symbol_Hall '-P 2ybc '
_cod_original_sg_symbol_H-M 'P 21/c'
_cod_database_code 2215189
_cod_database_fobs_code 2215189

loop_
_symmetry_equiv_pos_as_xyz
'x, y, z'
'-x, y+1/2, -z+1/2'
'-x, -y, -z'
'x, -y-1/2, z-1/2'

loop_
_atom_site_type_symbol
_atom_site_label
_atom_site_fract_x
_atom_site_fract_y
_atom_site_fract_z
_atom_site_U_iso_or_equiv
_atom_site_adp_type
_atom_site_calc_flag
_atom_site_refinement_flags
_atom_site_occupancy
Cu Cu 0.69710(3) 0.56548(4) 0.01255(2) 0.04165(14) Uani d . 1
O O1 0.57130(15) 0.6902(2) -0.03875(11) 0.0465(5) Uani d . 1
O O2 0.64002(17) 0.5217(2) 0.10181(12) 0.0488(5) Uani d . 1
O O3 0.8122(2) 0.7602(3) 0.05872(16) 0.0885(9) Uani d . 1
O O4 0.8697(3) 0.6778(3) 0.18001(17) 0.1045(10) Uani d . 1
O O5 0.9546(2) 0.8586(3) 0.14903(16) 0.0751(7) Uani d . 1
N N1 0.73773(19) 0.5505(3) -0.08999(14) 0.0424(5) Uani d . 1
N N2 0.81823(18) 0.4139(2) 0.04854(14) 0.0412(5) Uani d . 1
N N3 0.8786(2) 0.7689(3) 0.12895(18) 0.0549(7) Uani d . 1
C C1 0.5021(2) 0.7470(3) -0.00535(17) 0.0408(6) Uani d . 1
C C2 0.4219(2) 0.8518(3) -0.05254(18) 0.0473(7) Uani d . 1
H H2 0.4195 0.8722 -0.1059 0.057 Uiso calc R 1
C C3 0.3493(2) 0.9216(3) -0.02088(19) 0.0488(7) Uani d . 1
H H3 0.2982 0.9886 -0.0534 0.059 Uiso calc R 1
C C4 0.3487(2) 0.8958(3) 0.06057(18) 0.0448(7) Uani d . 1
C C5 0.2758(3) 0.9761(4) 0.0928(2) 0.0590(9) Uani d . 1
H H5 0.2281 1.0469 0.0609 0.071 Uiso calc R 1
C C6 0.2749(3) 0.9502(4) 0.1705(2) 0.0664(10) Uani d . 1
H H6 0.2272 1.0038 0.1915 0.080 Uiso calc R 1
C C7 0.3455(3) 0.8437(4) 0.2182(2) 0.0573(8) Uani d . 1
H H7 0.3438 0.8252 0.2708 0.069 Uiso calc R 1
C C8 0.4175(2) 0.7658(3) 0.18808(18) 0.0492(7) Uani d . 1
H H8 0.4647 0.6959 0.2212 0.059 Uiso calc R 1
C C9 0.4220(2) 0.7884(3) 0.10894(17) 0.0413(6) Uani d . 1
C C10 0.4987(2) 0.7101(3) 0.07414(17) 0.0390(6) Uani d . 1
C C11 0.5631(2) 0.5932(3) 0.11747(18) 0.0445(7) Uani d . 1
H H11 0.5467 0.5645 0.1642 0.053 Uiso calc R 1
C C12 0.6931(3) 0.6285(4) -0.15859(19) 0.0550(8) Uani d . 1
H H12 0.6364 0.6959 -0.1606 0.066 Uiso calc R 1
C C13 0.7278(3) 0.6129(4) -0.2256(2) 0.0678(10) Uani d . 1
H H13 0.6947 0.6684 -0.2724 0.081 Uiso calc R 1
C C14 0.8112(3) 0.5152(4) -0.2232(2) 0.0660(10) Uani d . 1
H H14 0.8362 0.5042 -0.2682 0.079 Uiso calc R 1
C C15 0.8582(3) 0.4327(3) -0.1540(2) 0.0563(8) Uani d . 1
H H15 0.9147 0.3647 -0.1518 0.068 Uiso calc R 1
C C16 0.8204(2) 0.4523(3) -0.08780(17) 0.0401(6) Uani d . 1
C C17 0.8641(2) 0.3727(3) -0.00911(17) 0.0418(6) Uani d . 1
C C18 0.9466(2) 0.2650(3) 0.0066(2) 0.0554(8) Uani d . 1
H H18 0.9769 0.2364 -0.0338 0.066 Uiso calc R 1
C C19 0.9828(3) 0.2011(4) 0.0830(2) 0.0625(9) Uani d . 1
H H19 1.0378 0.1282 0.0945 0.075 Uiso calc R 1
C C20 0.9380(3) 0.2448(4) 0.1418(2) 0.0585(8) Uani d . 1
H H20 0.9626 0.2031 0.1937 0.070 Uiso calc R 1
C C21 0.8559(2) 0.3514(3) 0.12283(18) 0.0506(7) Uani d . 1
H H21 0.8253 0.3814 0.1629 0.061 Uiso calc R 1

loop_
_atom_site_aniso_label
_atom_site_aniso_U_11
_atom_site_aniso_U_22
_atom_site_aniso_U_33
_atom_site_aniso_U_12
_atom_site_aniso_U_13
_atom_site_aniso_U_23
Cu 0.0377(2) 0.0452(2) 0.0434(2) 0.00772(16) 0.01494(15) 0.00289(17)
O1 0.0394(10) 0.0579(12) 0.0442(11) 0.0120(9) 0.0163(9) 0.0046(10)
O2 0.0461(11) 0.0510(12) 0.0537(12) 0.0101(10) 0.0222(10) 0.0094(10)
O3 0.0918(19) 0.0642(16) 0.0767(18) -0.0083(15) -0.0184(15) 0.0074(14)
O4 0.133(3) 0.104(2) 0.0666(18) -0.047(2) 0.0194(18) -0.0145(17)
O5 0.0671(15) 0.0790(17) 0.0836(17) -0.0268(14) 0.0306(14) -0.0271(15)
N1 0.0400(12) 0.0448(13) 0.0423(13) 0.0051(11) 0.0131(11) 0.0022(11)
N2 0.0367(12) 0.0435(14) 0.0430(13) 0.0038(10) 0.0122(10) 0.0043(11)
N3 0.0523(16) 0.0560(17) 0.0592(18) 0.0004(14) 0.0217(14) -0.0173(15)
C1 0.0320(13) 0.0392(14) 0.0479(16) -0.0014(12) 0.0084(12) -0.0052(13)
C2 0.0453(16) 0.0486(17) 0.0450(17) 0.0040(14) 0.0104(14) -0.0001(14)
C3 0.0379(15) 0.0451(17) 0.0575(19) 0.0083(13) 0.0072(14) 0.0026(15)
C4 0.0382(15) 0.0439(16) 0.0508(18) 0.0013(12) 0.0122(13) -0.0083(13)
C5 0.0515(19) 0.058(2) 0.067(2) 0.0163(15) 0.0185(17) -0.0033(17)
C6 0.061(2) 0.070(2) 0.078(2) 0.0111(18) 0.0358(19) -0.013(2)
C7 0.0594(19) 0.064(2) 0.0532(19) -0.0018(17) 0.0253(16) -0.0111(17)
C8 0.0470(17) 0.0502(18) 0.0515(18) 0.0001(14) 0.0173(15) -0.0072(15)
C9 0.0349(14) 0.0403(15) 0.0474(16) -0.0061(12) 0.0114(12) -0.0090(13)
C10 0.0331(13) 0.0406(15) 0.0434(15) -0.0020(12) 0.0127(12) -0.0040(12)
C11 0.0423(16) 0.0475(17) 0.0467(17) 0.0011(13) 0.0185(13) 0.0009(13)
C12 0.0528(18) 0.0598(19) 0.0525(19) 0.0175(16) 0.0172(15) 0.0110(16)
C13 0.073(2) 0.081(2) 0.055(2) 0.024(2) 0.0279(18) 0.0241(18)
C14 0.071(2) 0.080(2) 0.059(2) 0.015(2) 0.0382(19) 0.0156(19)
C15 0.0525(18) 0.062(2) 0.062(2) 0.0147(16) 0.0302(16) 0.0096(17)
C16 0.0323(13) 0.0416(15) 0.0449(16) 0.0011(12) 0.0103(12) 0.0019(13)
C17 0.0328(14) 0.0429(15) 0.0497(17) -0.0019(12) 0.0132(13) 0.0026(13)
C18 0.0474(17) 0.0566(19) 0.067(2) 0.0157(15) 0.0246(16) 0.0078(17)
C19 0.0501(19) 0.063(2) 0.074(2) 0.0231(16) 0.0193(17) 0.0189(18)
C20 0.0518(18) 0.063(2) 0.0549(19) 0.0085(17) 0.0093(16) 0.0190(17)
C21 0.0472(17) 0.0568(19) 0.0474(18) 0.0032(15) 0.0149(14) 0.0057(15)

loop_
_atom_type_symbol
_atom_type_description
_atom_type_scat_dispersion_real
_atom_type_scat_dispersion_imag
_atom_type_scat_source
C C 0.0033 0.0016 'International Tables Vol C Tables 4.2.6.8 and 6.1.1.4'
H H 0.0000 0.0000 'International Tables Vol C Tables 4.2.6.8 and 6.1.1.4'
N N 0.0061 0.0033 'International Tables Vol C Tables 4.2.6.8 and 6.1.1.4'
O O 0.0106 0.0060 'International Tables Vol C Tables 4.2.6.8 and 6.1.1.4'
Cu Cu 0.3201 1.2651 'International Tables Vol C Tables 4.2.6.8 and 6.1.1.4'

loop_
_geom_angle_atom_site_label_1
_geom_angle_atom_site_label_2
_geom_angle_atom_site_label_3
_geom_angle
_geom_angle_publ_flag
O1 Cu O2 92.12(8) yes
O1 Cu N1 91.97(9) yes
O2 Cu N1 162.68(9) ?
O1 Cu N2 169.98(9) yes
O2 Cu N2 92.40(9) yes
N1 Cu N2 81.15(9) yes
O1 Cu O3 91.16(9) yes
O2 Cu O3 103.65(10) ?
N1 Cu O3 93.08(10) ?
N2 Cu O3 96.45(10) yes
C1 O1 Cu 126.84(18) ?
C11 O2 Cu 124.22(19) ?
N3 O3 Cu 123.0(2) ?
C12 N1 C16 118.2(2) ?
C12 N1 Cu 126.5(2) ?
C16 N1 Cu 115.28(18) ?
C21 N2 C17 119.0(2) ?
C21 N2 Cu 126.1(2) ?
C17 N2 Cu 114.94(18) ?
O5 N3 O3 122.5(3) ?
O5 N3 O4 119.4(3) ?
O3 N3 O4 118.0(3) ?
O1 C1 C10 124.4(2) ?
O1 C1 C2 117.3(3) ?
C10 C1 C2 118.2(2) ?
C3 C2 C1 121.3(3) ?
C3 C2 H2 119.4 ?
C1 C2 H2 119.4 ?
C2 C3 C4 122.3(3) ?
C2 C3 H3 118.9 ?
C4 C3 H3 118.9 ?
C5 C4 C9 120.2(3) ?
C5 C4 C3 120.6(3) ?
C9 C4 C3 119.2(3) ?
C6 C5 C4 120.4(3) ?
C6 C5 H5 119.8 ?
C4 C5 H5 119.8 ?
C5 C6 C7 120.0(3) ?
C5 C6 H6 120.0 ?
C7 C6 H6 120.0 ?
C8 C7 C6 120.4(3) ?
C8 C7 H7 119.8 ?
C6 C7 H7 119.8 ?
C7 C8 C9 121.9(3) ?
C7 C8 H8 119.1 ?
C9 C8 H8 119.1 ?
C8 C9 C4 117.2(3) ?
C8 C9 C10 124.2(3) ?
C4 C9 C10 118.6(3) ?
C11 C10 C1 120.3(2) ?
C11 C10 C9 119.4(3) ?
C1 C10 C9 120.2(2) ?
O2 C11 C10 128.8(3) ?
O2 C11 H11 115.6 ?
C10 C11 H11 115.6 ?
N1 C12 C13 122.6(3) ?
N1 C12 H12 118.7 ?
C13 C12 H12 118.7 ?
C14 C13 C12 119.3(3) ?
C14 C13 H13 120.4 ?
C12 C13 H13 120.4 ?
C13 C14 C15 119.6(3) ?
C13 C14 H14 120.2 ?
C15 C14 H14 120.2 ?
C14 C15 C16 119.0(3) ?
C14 C15 H15 120.5 ?
C16 C15 H15 120.5 ?
N1 C16 C15 121.4(3) ?
N1 C16 C17 113.8(2) ?
C15 C16 C17 124.9(3) ?
N2 C17 C18 121.2(3) ?
N2 C17 C16 114.8(2) ?
C18 C17 C16 124.0(3) ?
C19 C18 C17 118.8(3) ?
C19 C18 H18 120.6 ?
C17 C18 H18 120.6 ?
C20 C19 C18 120.0(3) ?
C20 C19 H19 120.0 ?
C18 C19 H19 120.0 ?
C19 C20 C21 118.8(3) ?
C19 C20 H20 120.6 ?
C21 C20 H20 120.6 ?
N2 C21 C20 122.2(3) ?
N2 C21 H21 118.9 ?
C20 C21 H21 118.9 ?

loop_
_geom_bond_atom_site_label_1
_geom_bond_atom_site_label_2
_geom_bond_distance
_geom_bond_publ_flag
Cu O1 1.9082(18) yes
Cu O2 1.934(2) yes
Cu N1 1.994(2) yes
Cu N2 1.995(2) yes
Cu O3 2.265(3) yes
O1 C1 1.289(3) ?
O2 C11 1.259(3) ?
O3 N3 1.228(3) ?
O4 N3 1.244(4) ?
O5 N3 1.215(3) ?
N1 C12 1.339(4) ?
N1 C16 1.357(3) ?
N2 C21 1.342(4) ?
N2 C17 1.350(3) ?
C1 C10 1.426(4) ?
C1 C2 1.434(4) ?
C2 C3 1.356(4) ?
C2 H2 0.9300 ?
C3 C4 1.427(4) ?
C3 H3 0.9300 ?
C4 C5 1.414(4) ?
C4 C9 1.415(4) ?
C5 C6 1.363(5) ?
C5 H5 0.9300 ?
C6 C7 1.390(5) ?
C6 H6 0.9300 ?
C7 C8 1.372(4) ?
C7 H7 0.9300 ?
C8 C9 1.399(4) ?
C8 H8 0.9300 ?
C9 C10 1.468(4) ?
C10 C11 1.400(4) ?
C11 H11 0.9300 ?
C12 C13 1.365(4) ?
C12 H12 0.9300 ?
C13 C14 1.360(4) ?
C13 H13 0.9300 ?
C14 C15 1.374(4) ?
C14 H14 0.9300 ?
C15 C16 1.379(4) ?
C15 H15 0.9300 ?
C16 C17 1.481(4) ?
C17 C18 1.385(4) ?
C18 C19 1.378(4) ?
C18 H18 0.9300 ?
C19 C20 1.365(4) ?
C19 H19 0.9300 ?
C20 C21 1.375(4) ?
C20 H20 0.9300 ?
C21 H21 0.9300 ?

loop_
_geom_torsion_atom_site_label_1
_geom_torsion_atom_site_label_2
_geom_torsion_atom_site_label_3
_geom_torsion_atom_site_label_4
_geom_torsion
O2 Cu O1 C1 17.3(2)
N1 Cu O1 C1 -179.5(2)
N2 Cu O1 C1 134.1(4)
O3 Cu O1 C1 -86.4(2)
O1 Cu O2 C11 -14.7(2)
N1 Cu O2 C11 -118.3(3)
N2 Cu O2 C11 174.2(2)
O3 Cu O2 C11 77.0(2)
O1 Cu O3 N3 135.3(3)
O2 Cu O3 N3 42.8(3)
N1 Cu O3 N3 -132.7(3)
N2 Cu O3 N3 -51.3(3)
O1 Cu N1 C12 9.0(3)
O2 Cu N1 C12 112.6(3)
N2 Cu N1 C12 -178.3(3)
O3 Cu N1 C12 -82.3(3)
O1 Cu N1 C16 -172.13(19)
O2 Cu N1 C16 -68.5(4)
N2 Cu N1 C16 0.55(19)
O3 Cu N1 C16 96.6(2)
O1 Cu N2 C21 -134.5(4)
O2 Cu N2 C21 -17.7(2)
N1 Cu N2 C21 178.5(2)
O3 Cu N2 C21 86.3(2)
O1 Cu N2 C17 45.2(6)
O2 Cu N2 C17 161.98(19)
N1 Cu N2 C17 -1.86(18)
O3 Cu N2 C17 -94.0(2)
Cu O3 N3 O5 165.6(2)
Cu O3 N3 O4 -11.3(4)
Cu O1 C1 C10 -8.8(4)
Cu O1 C1 C2 172.60(18)
O1 C1 C2 C3 -177.1(3)
C10 C1 C2 C3 4.3(4)
C1 C2 C3 C4 0.2(4)
C2 C3 C4 C5 176.8(3)
C2 C3 C4 C9 -3.3(4)
C9 C4 C5 C6 -0.4(5)
C3 C4 C5 C6 179.5(3)
C4 C5 C6 C7 -0.5(5)
C5 C6 C7 C8 1.1(5)
C6 C7 C8 C9 -0.8(5)
C7 C8 C9 C4 0.0(4)
C7 C8 C9 C10 178.9(3)
C5 C4 C9 C8 0.6(4)
C3 C4 C9 C8 -179.3(3)
C5 C4 C9 C10 -178.3(3)
C3 C4 C9 C10 1.7(4)
O1 C1 C10 C11 -8.3(4)
C2 C1 C10 C11 170.3(2)
O1 C1 C10 C9 175.7(2)
C2 C1 C10 C9 -5.7(4)
C8 C9 C10 C11 7.8(4)
C4 C9 C10 C11 -173.3(2)
C8 C9 C10 C1 -176.1(3)
C4 C9 C10 C1 2.7(4)
Cu O2 C11 C10 3.8(4)
C1 C10 C11 O2 11.0(4)
C9 C10 C11 O2 -173.0(3)
C16 N1 C12 C13 -0.1(5)
Cu N1 C12 C13 178.7(3)
N1 C12 C13 C14 -0.3(6)
C12 C13 C14 C15 0.7(6)
C13 C14 C15 C16 -0.7(5)
C12 N1 C16 C15 0.1(4)
Cu N1 C16 C15 -178.8(2)
C12 N1 C16 C17 179.7(3)
Cu N1 C16 C17 0.7(3)
C14 C15 C16 N1 0.3(5)
C14 C15 C16 C17 -179.2(3)
C21 N2 C17 C18 1.8(4)
Cu N2 C17 C18 -177.9(2)
C21 N2 C17 C16 -177.5(2)
Cu N2 C17 C16 2.8(3)
N1 C16 C17 N2 -2.3(3)
C15 C16 C17 N2 177.2(3)
N1 C16 C17 C18 178.4(3)
C15 C16 C17 C18 -2.1(5)
N2 C17 C18 C19 -0.9(5)
C16 C17 C18 C19 178.3(3)
C17 C18 C19 C20 -0.4(5)
C18 C19 C20 C21 0.8(5)
C17 N2 C21 C20 -1.3(4)
Cu N2 C21 C20 178.3(2)
C19 C20 C21 N2 0.1(5)
